data_4105950
loop_
_publ_author_name
'Ying L. Zhang'
'Jie Zhang'
'Nan Jiang'
'Yan H. Lu'
'Lu Wang'
'Su H. Xu'
'Wei Wang'
'Gao F. Zhang'
'Qiang Xu'
'Hui M. Ge'
'Jing Ma'
'Yong C. Song'
'Ren X. Tan'

_publ_section_title
;
 Immunosuppressive Polyketides from Mantis-Associated Daldinia
 eschscholzii
;
_journal_name_full 'Journal of the American Chemical Society'
_journal_page_first 5931
_journal_page_last 5940
_journal_paper_doi 10.1021/ja110932p
_journal_volume 133
_journal_year 2011
_chemical_formula_sum 'C31 H28 O15'
_chemical_formula_weight 640.14
_chemical_name_systematic
; 
 ? 
;
_space_group_IT_number 14
_symmetry_cell_setting monoclinic
_symmetry_space_group_name_Hall '-P 2yn'
_symmetry_space_group_name_H-M 'P 1 21/n 1'
_atom_sites_solution_hydrogens geom
_atom_sites_solution_primary direct
_atom_sites_solution_secondary difmap
_audit_creation_method SHELXL-97
_cell_angle_alpha 90.00
_cell_angle_beta 90.987(4)
_cell_angle_gamma 90.00
_cell_formula_units_Z 4
_cell_length_a 8.4958(16)
_cell_length_b 23.176(4)
_cell_length_c 13.392(2)
_cell_measurement_temperature 273(2)
_cell_volume 2636.5(8)
_computing_structure_refinement 'SHELXL-97 (Sheldrick, 1997)'
_computing_structure_solution 'SHELXS-97 (Sheldrick, 1990)'
_diffrn_ambient_temperature 273(2)
_diffrn_measured_fraction_theta_full 0.995
_diffrn_measured_fraction_theta_max 0.995
_diffrn_radiation_monochromator graphite
_diffrn_radiation_source 'fine-focus sealed tube'
_diffrn_radiation_type MoK\a
_diffrn_radiation_wavelength 0.71073
_diffrn_reflns_av_R_equivalents 0.0827
_diffrn_reflns_av_sigmaI/netI 0.1242
_diffrn_reflns_limit_h_max 8
_diffrn_reflns_limit_h_min -10
_diffrn_reflns_limit_k_max 27
_diffrn_reflns_limit_k_min -27
_diffrn_reflns_limit_l_max 15
_diffrn_reflns_limit_l_min -11
_diffrn_reflns_number 13107
_diffrn_reflns_theta_full 25.10
_diffrn_reflns_theta_max 25.10
_diffrn_reflns_theta_min 2.32
_exptl_absorpt_coefficient_mu 0.090
_exptl_crystal_density_diffrn 0.969
_exptl_crystal_F_000 795
_refine_diff_density_max 0.232
_refine_diff_density_min -0.196
_refine_diff_density_rms 0.041
_refine_ls_extinction_method none
_refine_ls_goodness_of_fit_ref 0.808
_refine_ls_hydrogen_treatment mixed
_refine_ls_matrix_type full
_refine_ls_number_parameters 396
_refine_ls_number_reflns 4669
_refine_ls_number_restraints 3
_refine_ls_restrained_S_all 0.808
_refine_ls_R_factor_all 0.1389
_refine_ls_R_factor_gt 0.0529
_refine_ls_shift/su_max 0.001
_refine_ls_shift/su_mean 0.000
_refine_ls_structure_factor_coef Fsqd
_refine_ls_weighting_details 'calc w=1/[\s^2^(Fo^2^)+(0.0215P)^2^+0.0000P] where P=(Fo^2^+2Fc^2^)/3'
_refine_ls_weighting_scheme calc
_refine_ls_wR_factor_gt 0.0766
_refine_ls_wR_factor_ref 0.0928
_reflns_number_gt 2102
_reflns_number_total 4669
_reflns_threshold_expression >2sigma(I)
_cod_data_source_file ja110932p_si_002.cif
_cod_data_source_block Compound6
_cod_original_cell_volume 2636.6(8)
_cod_database_code 4105950

loop_
_symmetry_equiv_pos_as_xyz
'x, y, z'
'-x+1/2, y+1/2, -z+1/2'
'-x, -y, -z'
'x-1/2, -y-1/2, z-1/2'

loop_
_atom_site_label
_atom_site_type_symbol
_atom_site_fract_x
_atom_site_fract_y
_atom_site_fract_z
_atom_site_U_iso_or_equiv
_atom_site_adp_type
_atom_site_occupancy
_atom_site_symmetry_multiplicity
_atom_site_calc_flag
_atom_site_refinement_flags
C1 C 0.9777(3) 0.10076(12) 0.4598(2) 0.0355(8) Uani 1 1 d .
C2 C 0.9354(3) 0.10404(12) 0.3599(2) 0.0373(8) Uani 1 1 d .
C3 C 1.0215(4) 0.07101(13) 0.2940(2) 0.0437(8) Uani 1 1 d .
C4 C 1.1455(3) 0.03605(12) 0.3303(2) 0.0448(8) Uani 1 1 d .
H4 H 1.2024 0.0137 0.2859 0.054 Uiso 1 1 calc R
C5 C 1.1833(4) 0.03469(13) 0.4302(3) 0.0436(8) Uani 1 1 d .
C6 C 1.0994(3) 0.06710(12) 0.4993(2) 0.0371(8) Uani 1 1 d .
C7 C 1.1302(4) 0.06936(13) 0.6046(2) 0.0433(8) Uani 1 1 d .
C8 C 1.0291(4) 0.10585(12) 0.6643(2) 0.0459(9) Uani 1 1 d .
H8 H 1.0456 0.1065 0.7331 0.055 Uiso 1 1 calc R
C9 C 0.9135(3) 0.13854(12) 0.6252(2) 0.0435(8) Uani 1 1 d .
H9 H 0.8524 0.1612 0.6668 0.052 Uiso 1 1 calc R
C10 C 0.8834(3) 0.13866(12) 0.5187(2) 0.0358(8) Uani 1 1 d .
C11 C 0.7815(3) 0.16862(12) 0.4570(2) 0.0366(8) Uani 1 1 d .
C12 C 0.7951(3) 0.14487(12) 0.3491(2) 0.0363(8) Uani 1 1 d .
C13 C 0.6433(4) 0.10967(12) 0.3233(2) 0.0444(9) Uani 1 1 d .
H13 H 0.6573 0.0714 0.3532 0.053 Uiso 1 1 calc R
C14 C 0.4939(3) 0.13583(13) 0.3687(2) 0.0497(9) Uani 1 1 d .
H14A H 0.4032 0.1164 0.3394 0.060 Uiso 1 1 calc R
H14B H 0.4952 0.1273 0.4397 0.060 Uiso 1 1 calc R
C15 C 0.4712(4) 0.19945(14) 0.3559(2) 0.0464(9) Uani 1 1 d .
C16 C 0.5578(3) 0.23847(13) 0.4232(2) 0.0372(8) Uani 1 1 d .
C17 C 0.6908(3) 0.22018(12) 0.4804(2) 0.0358(8) Uani 1 1 d .
C18 C 0.7493(3) 0.25649(13) 0.5541(2) 0.0447(9) Uani 1 1 d .
H18 H 0.8383 0.2454 0.5907 0.054 Uiso 1 1 calc R
C19 C 0.6790(4) 0.30893(13) 0.5749(2) 0.0500(9) Uani 1 1 d .
H19 H 0.7167 0.3314 0.6277 0.060 Uiso 1 1 calc R
C20 C 0.5545(4) 0.32760(13) 0.5182(2) 0.0528(9) Uani 1 1 d .
H20 H 0.5087 0.3632 0.5315 0.063 Uiso 1 1 calc R
C21 C 0.4958(3) 0.29367(14) 0.4407(2) 0.0448(9) Uani 1 1 d .
C22 C 0.6236(4) 0.10054(13) 0.2107(2) 0.0495(9) Uani 1 1 d .
H22A H 0.7037 0.0738 0.1888 0.059 Uiso 1 1 calc R
H22B H 0.5218 0.0829 0.1974 0.059 Uiso 1 1 calc R
C23 C 0.6351(4) 0.15454(14) 0.1509(2) 0.0446(8) Uani 1 1 d .
C24 C 0.7363(3) 0.19974(12) 0.1860(2) 0.0359(8) Uani 1 1 d .
C25 C 0.7599(3) 0.24942(14) 0.1271(2) 0.0423(8) Uani 1 1 d .
C26 C 0.8677(4) 0.29057(13) 0.1545(2) 0.0459(9) Uani 1 1 d .
H26 H 0.8785 0.3239 0.1166 0.055 Uiso 1 1 calc R
C27 C 0.9609(4) 0.28210(13) 0.2392(2) 0.0422(8) Uani 1 1 d .
C28 C 0.9376(3) 0.23392(12) 0.2999(2) 0.0401(8) Uani 1 1 d .
H28 H 0.9994 0.2290 0.3573 0.048 Uiso 1 1 calc R
C29 C 0.8241(3) 0.19386(12) 0.2758(2) 0.0363(8) Uani 1 1 d .
C30 C 0.8098(5) 0.04399(18) 0.9232(3) 0.1176(18) Uani 1 1 d .
H30A H 0.7842 0.0512 0.9916 0.176 Uiso 1 1 calc R
H30B H 0.7317 0.0614 0.8802 0.176 Uiso 1 1 calc R
H30C H 0.9112 0.0602 0.9095 0.176 Uiso 1 1 calc R
C31 C 0.3392(6) 0.0761(2) 0.8834(3) 0.142(2) Uani 1 1 d .
H31A H 0.3094 0.1156 0.8723 0.214 Uiso 1 1 calc R
H31B H 0.2507 0.0514 0.8692 0.214 Uiso 1 1 calc R
H31C H 0.4241 0.0662 0.8402 0.214 Uiso 1 1 calc R
O1 O 0.9843(3) 0.07206(10) 0.19539(15) 0.0599(7) Uani 1 1 d .
H1 H 1.0432 0.0504 0.1654 0.090 Uiso 1 1 calc R
O2 O 1.3054(3) 0.00078(10) 0.46234(16) 0.0600(7) Uani 1 1 d .
H2 H 1.3206 0.0058 0.5223 0.090 Uiso 1 1 calc R
O3 O 1.2412(2) 0.04025(9) 0.64341(15) 0.0586(7) Uani 1 1 d .
O4 O 0.3710(3) 0.21762(9) 0.29548(17) 0.0631(7) Uani 1 1 d .
O5 O 0.3749(3) 0.31604(9) 0.38716(18) 0.0646(7) Uani 1 1 d .
H5 H 0.3411 0.2917 0.3478 0.097 Uiso 1 1 calc R
O6 O 0.5608(2) 0.15791(9) 0.06986(16) 0.0623(7) Uani 1 1 d .
O7 O 0.6784(3) 0.25842(9) 0.04123(16) 0.0608(7) Uani 1 1 d .
H7 H 0.6284 0.2293 0.0265 0.091 Uiso 1 1 calc R
O8 O 1.0757(3) 0.31920(9) 0.26754(17) 0.0585(6) Uani 1 1 d .
H8A H 1.0687 0.3488 0.2341 0.088 Uiso 1 1 calc R
O9 O 0.8131(4) -0.01416(12) 0.9065(2) 0.1042(10) Uani 1 1 d .
H9A H 0.7486 -0.0301 0.9420 0.156 Uiso 1 1 calc R
O10 O 0.3876(4) 0.06888(12) 0.9828(2) 0.1074(10) Uani 1 1 d .
H10 H 0.4336 0.0980 1.0022 0.161 Uiso 1 1 calc R
O11 O 0.0500(4) 0.41733(12) 0.1596(3) 0.0992(10) Uani 1 1 d D
H100 H 0.107(3) 0.4395(15) 0.125(3) 0.16(2) Uiso 1 1 d D
H101 H -0.0451(17) 0.429(2) 0.156(5) 0.32(4) Uiso 1 1 d D

loop_
_atom_site_aniso_label
_atom_site_aniso_U_11
_atom_site_aniso_U_22
_atom_site_aniso_U_33
_atom_site_aniso_U_23
_atom_site_aniso_U_13
_atom_site_aniso_U_12
C1 0.040(2) 0.0312(18) 0.035(2) 0.0014(16) 0.0020(16) -0.0036(15)
C2 0.045(2) 0.0332(18) 0.034(2) -0.0009(16) 0.0022(16) 0.0015(15)
C3 0.053(2) 0.042(2) 0.037(2) 0.0051(18) 0.0027(18) -0.0036(17)
C4 0.050(2) 0.038(2) 0.046(2) -0.0024(18) 0.0034(18) 0.0070(17)
C5 0.040(2) 0.032(2) 0.058(3) 0.0089(19) -0.0041(19) 0.0031(16)
C6 0.039(2) 0.0310(19) 0.041(2) 0.0025(17) -0.0019(17) 0.0014(15)
C7 0.043(2) 0.038(2) 0.048(2) 0.0053(19) -0.0057(18) -0.0066(16)
C8 0.051(2) 0.053(2) 0.034(2) 0.0019(18) -0.0054(17) 0.0028(18)
C9 0.049(2) 0.046(2) 0.035(2) -0.0009(17) 0.0044(17) 0.0020(17)
C10 0.0356(19) 0.037(2) 0.035(2) 0.0026(17) -0.0013(16) -0.0024(15)
C11 0.0337(18) 0.0387(19) 0.037(2) 0.0016(17) 0.0012(15) -0.0060(15)
C12 0.0390(18) 0.0357(18) 0.034(2) -0.0010(16) -0.0042(15) 0.0024(15)
C13 0.054(2) 0.036(2) 0.044(2) 0.0025(17) -0.0029(18) -0.0023(16)
C14 0.048(2) 0.055(2) 0.046(2) 0.0008(19) -0.0044(18) -0.0178(18)
C15 0.038(2) 0.062(2) 0.040(2) 0.0038(19) 0.0054(17) 0.0002(18)
C16 0.0350(19) 0.043(2) 0.034(2) 0.0006(16) 0.0012(16) -0.0014(16)
C17 0.0360(18) 0.0384(19) 0.033(2) 0.0006(16) 0.0032(16) -0.0004(16)
C18 0.045(2) 0.048(2) 0.041(2) 0.0027(18) -0.0043(17) 0.0025(17)
C19 0.051(2) 0.046(2) 0.052(2) -0.0104(18) -0.0065(19) 0.0009(18)
C20 0.059(2) 0.044(2) 0.056(3) -0.0043(19) -0.001(2) 0.0079(18)
C21 0.037(2) 0.053(2) 0.044(2) 0.0092(19) -0.0004(17) 0.0070(17)
C22 0.055(2) 0.046(2) 0.047(2) -0.0052(19) -0.0047(18) -0.0045(17)
C23 0.041(2) 0.054(2) 0.040(2) -0.0057(19) -0.0012(17) 0.0049(17)
C24 0.0385(19) 0.037(2) 0.032(2) -0.0018(16) -0.0006(16) 0.0039(15)
C25 0.041(2) 0.053(2) 0.033(2) 0.0009(18) -0.0040(17) 0.0080(18)
C26 0.049(2) 0.043(2) 0.045(2) 0.0125(18) 0.0042(18) 0.0058(17)
C27 0.039(2) 0.039(2) 0.049(2) -0.0004(18) 0.0045(18) -0.0008(16)
C28 0.042(2) 0.042(2) 0.036(2) 0.0013(17) -0.0045(16) -0.0005(16)
C29 0.0354(19) 0.0372(19) 0.036(2) -0.0012(16) 0.0005(16) 0.0059(15)
C30 0.148(5) 0.079(3) 0.127(4) -0.027(3) 0.034(4) -0.019(3)
C31 0.194(6) 0.194(5) 0.040(3) 0.003(4) -0.010(3) -0.029(4)
O1 0.0817(18) 0.0595(17) 0.0385(16) -0.0052(13) 0.0039(13) 0.0144(13)
O2 0.0618(15) 0.0551(15) 0.0629(17) -0.0010(15) -0.0069(14) 0.0190(12)
O3 0.0570(16) 0.0612(15) 0.0569(16) 0.0079(13) -0.0153(13) 0.0102(13)
O4 0.0554(15) 0.0797(17) 0.0535(16) -0.0032(14) -0.0198(13) 0.0119(13)
O5 0.0598(16) 0.0633(16) 0.070(2) 0.0046(14) -0.0171(14) 0.0167(14)
O6 0.0640(16) 0.0809(18) 0.0415(15) -0.0032(14) -0.0167(13) -0.0092(13)
O7 0.0677(18) 0.0709(17) 0.0434(15) 0.0129(14) -0.0148(13) 0.0001(14)
O8 0.0588(15) 0.0478(15) 0.0685(18) 0.0089(13) -0.0082(13) -0.0129(13)
O9 0.144(3) 0.0706(19) 0.100(3) -0.0139(19) 0.0605(19) -0.0021(19)
O10 0.117(3) 0.104(2) 0.101(2) -0.009(2) 0.005(2) -0.037(2)
O11 0.075(2) 0.084(2) 0.140(3) 0.054(2) 0.018(2) -0.0032(18)

loop_
_atom_type_symbol
_atom_type_description
_atom_type_scat_dispersion_real
_atom_type_scat_dispersion_imag
_atom_type_scat_source
C C 0.0033 0.0016 'International Tables Vol C Tables 4.2.6.8 and 6.1.1.4'
H H 0.0000 0.0000 'International Tables Vol C Tables 4.2.6.8 and 6.1.1.4'
O O 0.0106 0.0060 'International Tables Vol C Tables 4.2.6.8 and 6.1.1.4'

loop_
_geom_angle_atom_site_label_1
_geom_angle_atom_site_label_2
_geom_angle_atom_site_label_3
_geom_angle
C2 C1 C6 125.3(3)
C2 C1 C10 111.2(3)
C6 C1 C10 123.5(3)
C1 C2 C3 117.1(3)
C1 C2 C12 108.4(3)
C3 C2 C12 134.6(3)
O1 C3 C2 119.6(3)
O1 C3 C4 120.5(3)
C2 C3 C4 119.9(3)
C5 C4 C3 120.7(3)
C5 C4 H4 119.7
C3 C4 H4 119.7
O2 C5 C4 119.0(3)
O2 C5 C6 119.6(3)
C4 C5 C6 121.4(3)
C1 C6 C5 115.7(3)
C1 C6 C7 118.4(3)
C5 C6 C7 125.9(3)
O3 C7 C6 120.5(3)
O3 C7 C8 121.8(3)
C6 C7 C8 117.6(3)
C9 C8 C7 123.4(3)
C9 C8 H8 118.3
C7 C8 H8 118.3
C8 C9 C10 120.2(3)
C8 C9 H9 119.9
C10 C9 H9 119.9
C11 C10 C1 109.3(3)
C11 C10 C9 133.9(3)
C1 C10 C9 116.8(3)
C10 C11 C17 127.9(3)
C10 C11 C12 108.9(3)
C17 C11 C12 122.5(3)
C29 C12 C2 112.8(2)
C29 C12 C11 110.6(2)
C2 C12 C11 101.6(2)
C29 C12 C13 112.9(2)
C2 C12 C13 109.8(2)
C11 C12 C13 108.5(2)
C22 C13 C14 111.5(3)
C22 C13 C12 111.5(3)
C14 C13 C12 113.0(2)
C22 C13 H13 106.8
C14 C13 H13 106.8
C12 C13 H13 106.8
C15 C14 C13 116.6(3)
C15 C14 H14A 108.1
C13 C14 H14A 108.1
C15 C14 H14B 108.1
C13 C14 H14B 108.1
H14A C14 H14B 107.3
O4 C15 C16 121.6(3)
O4 C15 C14 119.7(3)
C16 C15 C14 118.4(3)
C21 C16 C17 118.7(3)
C21 C16 C15 118.6(3)
C17 C16 C15 122.3(3)
C18 C17 C16 118.5(3)
C18 C17 C11 117.8(3)
C16 C17 C11 123.2(3)
C17 C18 C19 121.8(3)
C17 C18 H18 119.1
C19 C18 H18 119.1
C20 C19 C18 120.0(3)
C20 C19 H19 120.0
C18 C19 H19 120.0
C19 C20 C21 120.2(3)
C19 C20 H20 119.9
C21 C20 H20 119.9
O5 C21 C20 116.2(3)
O5 C21 C16 123.2(3)
C20 C21 C16 120.6(3)
C23 C22 C13 114.0(3)
C23 C22 H22A 108.8
C13 C22 H22A 108.8
C23 C22 H22B 108.8
C13 C22 H22B 108.8
H22A C22 H22B 107.6
O6 C23 C24 122.2(3)
O6 C23 C22 118.9(3)
C24 C23 C22 118.9(3)
C29 C24 C25 118.5(3)
C29 C24 C23 121.0(3)
C25 C24 C23 120.3(3)
O7 C25 C26 116.9(3)
O7 C25 C24 121.8(3)
C26 C25 C24 121.3(3)
C25 C26 C27 119.4(3)
C25 C26 H26 120.3
C27 C26 H26 120.3
O8 C27 C26 122.6(3)
O8 C27 C28 117.1(3)
C26 C27 C28 120.3(3)
C29 C28 C27 120.6(3)
C29 C28 H28 119.7
C27 C28 H28 119.7
C28 C29 C24 119.6(3)
C28 C29 C12 118.2(3)
C24 C29 C12 122.1(3)
O9 C30 H30A 109.5
O9 C30 H30B 109.5
H30A C30 H30B 109.5
O9 C30 H30C 109.5
H30A C30 H30C 109.5
H30B C30 H30C 109.5
O10 C31 H31A 109.5
O10 C31 H31B 109.5
H31A C31 H31B 109.5
O10 C31 H31C 109.5
H31A C31 H31C 109.5
H31B C31 H31C 109.5
C3 O1 H1 109.5
C5 O2 H2 109.5
C21 O5 H5 109.5
C25 O7 H7 109.5
C27 O8 H8A 109.5
C30 O9 H9A 109.5
C31 O10 H10 109.5
H100 O11 H101 109.69(19)

loop_
_geom_bond_atom_site_label_1
_geom_bond_atom_site_label_2
_geom_bond_distance
C1 C2 1.381(4)
C1 C6 1.393(4)
C1 C10 1.435(4)
C2 C3 1.386(4)
C2 C12 1.527(4)
C3 O1 1.353(3)
C3 C4 1.409(4)
C4 C5 1.371(4)
C4 H4 0.9300
C5 O2 1.365(3)
C5 C6 1.397(4)
C6 C7 1.431(4)
C7 O3 1.264(3)
C7 C8 1.455(4)
C8 C9 1.340(4)
C8 H8 0.9300
C9 C10 1.445(4)
C9 H9 0.9300
C10 C11 1.374(3)
C11 C17 1.459(4)
C11 C12 1.553(4)
C12 C29 1.524(4)
C12 C13 1.559(4)
C13 C22 1.529(4)
C13 C14 1.542(4)
C13 H13 0.9800
C14 C15 1.496(4)
C14 H14A 0.9700
C14 H14B 0.9700
C15 O4 1.239(3)
C15 C16 1.465(4)
C16 C21 1.404(4)
C16 C17 1.419(4)
C17 C18 1.384(3)
C18 C19 1.385(4)
C18 H18 0.9300
C19 C20 1.362(4)
C19 H19 0.9300
C20 C21 1.388(4)
C20 H20 0.9300
C21 O5 1.346(3)
C22 C23 1.490(4)
C22 H22A 0.9700
C22 H22B 0.9700
C23 O6 1.249(3)
C23 C24 1.429(4)
C24 C29 1.411(4)
C24 C25 1.411(4)
C25 O7 1.348(3)
C25 C26 1.368(4)
C26 C27 1.386(4)
C26 H26 0.9300
C27 O8 1.350(3)
C27 C28 1.397(4)
C28 C29 1.373(3)
C28 H28 0.9300
C30 O9 1.366(4)
C30 H30A 0.9600
C30 H30B 0.9600
C30 H30C 0.9600
C31 O10 1.398(4)
C31 H31A 0.9600
C31 H31B 0.9600
C31 H31C 0.9600
O1 H1 0.8200
O2 H2 0.8200
O5 H5 0.8200
O7 H7 0.8200
O8 H8A 0.8200
O9 H9A 0.8200
O10 H10 0.8200
O11 H100 0.8500(11)
O11 H101 0.8501(11)
